data_7248052
loop_
_publ_author_name
'Guerrero-Garc\'ia, Pablo'
'Cepeda, Javier'
'Ortega-Mu\~noz, Mariano'
'Garc\'ia, Jose Angel'
'Navarro, Amparo'
'Choquesillo-Lazarte, Duane'
'Rojas, Sara'
'Di\'eguez, Antonio Rodr\'iguez'
'Quesada-Moreno, Mar\'ia Mar'
'Vit\'orica-Yrez\'abal, I\~nigo J.'

_publ_section_title
;
 Naphthalene-1,8-dicarboxylate based zinc coordination polymers: a
 photophysical study
;
_journal_issue 9
_journal_name_full CrystEngComm
_journal_page_first 1268
_journal_page_last 1277
_journal_paper_doi 10.1039/D3CE01233F
_journal_volume 26
_journal_year 2024
_chemical_formula_moiety 'C16 H7 N10 O7 Zn2, 2(H2 O), C2 H8 N'
_chemical_formula_sum 'C18 H19 N11 O9 Zn2'
_chemical_formula_weight 664.18
_space_group_crystal_system triclinic
_space_group_IT_number 2
_space_group_name_Hall '-P 1'
_space_group_name_H-M_alt 'P -1'
_atom_sites_solution_hydrogens mixed
_audit_creation_date 2023-11-21
_audit_creation_method
;
Olex2 1.5
(compiled 2023.08.24 svn.re1ec1418 for OlexSys, GUI svn.r6817)
;
_audit_update_record
;
2023-12-05 deposited with the CCDC.	2024-01-19 downloaded from the CCDC.
;
_cell_angle_alpha 110.770(2)
_cell_angle_beta 92.200(2)
_cell_angle_gamma 91.272(2)
_cell_formula_units_Z 4
_cell_length_a 8.7045(3)
_cell_length_b 15.5177(5)
_cell_length_c 18.7098(6)
_cell_measurement_reflns_used 4084
_cell_measurement_temperature 100.0
_cell_measurement_theta_max 65.17
_cell_measurement_theta_min 3.05
_cell_volume 2359.49(14)
_computing_cell_refinement 'SAINT V8.40B (?, 2016)'
_computing_data_reduction 'SAINT V8.40B (?, 2016)'
_computing_molecular_graphics 'Olex2 1.5 (Dolomanov et al., 2009)'
_computing_publication_material 'Olex2 1.5 (Dolomanov et al., 2009)'
_computing_structure_refinement 'SHELXL 2018/3 (Sheldrick, 2015)'
_computing_structure_solution 'SHELXT 2018/2 (Sheldrick, 2018)'
_diffrn_ambient_temperature 100.00
_diffrn_measured_fraction_theta_full 0.993
_diffrn_measured_fraction_theta_max 0.993
_diffrn_measurement_device_type 'Bruker APEX-II CCD'
_diffrn_measurement_method '\f and \w scans'
_diffrn_radiation_type CuK\a
_diffrn_radiation_wavelength 1.54178
_diffrn_reflns_av_R_equivalents 0.2427
_diffrn_reflns_av_unetI/netI 0.1800
_diffrn_reflns_Laue_measured_fraction_full 0.993
_diffrn_reflns_Laue_measured_fraction_max 0.993
_diffrn_reflns_limit_h_max 10
_diffrn_reflns_limit_h_min -10
_diffrn_reflns_limit_k_max 18
_diffrn_reflns_limit_k_min -18
_diffrn_reflns_limit_l_max 22
_diffrn_reflns_limit_l_min -22
_diffrn_reflns_number 43035
_diffrn_reflns_point_group_measured_fraction_full 0.993
_diffrn_reflns_point_group_measured_fraction_max 0.993
_diffrn_reflns_theta_full 66.594
_diffrn_reflns_theta_max 66.594
_diffrn_reflns_theta_min 2.529
_exptl_absorpt_coefficient_mu 3.196
_exptl_absorpt_correction_T_max 0.7528
_exptl_absorpt_correction_T_min 0.5300
_exptl_absorpt_correction_type multi-scan
_exptl_absorpt_process_details
;
SADABS-2016/2 (Bruker,2016/2) was used for absorption correction.
wR2(int) was 0.1236 before and 0.1021 after correction.
The Ratio of minimum to maximum transmission is 0.7040.
The \l/2 correction factor is Not present.
;
_exptl_crystal_colour 'clear light colourless'
_exptl_crystal_colour_lustre clear
_exptl_crystal_colour_modifier light
_exptl_crystal_colour_primary colourless
_exptl_crystal_density_diffrn 1.870
_exptl_crystal_description plank
_exptl_crystal_F_000 1344
_exptl_crystal_size_max 0.06
_exptl_crystal_size_mid 0.02
_exptl_crystal_size_min 0.02
_refine_diff_density_max 1.847
_refine_diff_density_min -0.888
_refine_diff_density_rms 0.176
_refine_ls_extinction_method none
_refine_ls_goodness_of_fit_ref 0.998
_refine_ls_hydrogen_treatment constr
_refine_ls_matrix_type full
_refine_ls_number_parameters 732
_refine_ls_number_reflns 8292
_refine_ls_number_restraints 9
_refine_ls_restrained_S_all 1.010
_refine_ls_R_factor_all 0.1970
_refine_ls_R_factor_gt 0.1002
_refine_ls_shift/su_max 0.000
_refine_ls_shift/su_mean 0.000
_refine_ls_structure_factor_coef Fsqd
_refine_ls_weighting_details 'w=1/[\s^2^(Fo^2^)+(0.1581P)^2^] where P=(Fo^2^+2Fc^2^)/3'
_refine_ls_weighting_scheme calc
_refine_ls_wR_factor_gt 0.2424
_refine_ls_wR_factor_ref 0.3087
_reflns_Friedel_coverage 0.000
_reflns_number_gt 3868
_reflns_number_total 8292
_reflns_threshold_expression 'I > 2\s(I)'
_cod_data_source_file d3ce01233f2.cif
_cod_data_source_block 1_a
_cod_depositor_comments 'Adding full bibliography for 7248050--7248052.cif.'
_cod_database_code 7248052
_shelx_shelxl_version_number 2018/3
_shelx_space_group_comment
;
The symmetry employed for this shelxl refinement is uniquely defined
by the following loop, which should always be used as a source of
symmetry information in preference to the above space-group names.
They are only intended as comments.
;
_shelx_estimated_absorpt_t_max 0.939
_shelx_estimated_absorpt_t_min 0.831
_olex2_refinement_description
;
1.a Riding coordinates:
 N5(H5A,H5B), O2W(H2WA,H2WB), O4W(H4WA,H4WB)
1.b Free rotating group:
 O1W(H1WA,H1WB), O3W(H3WA,H3WB)
1.c Rotating group:
 N10(H10A,H10B)
1.d Secondary CH2 refined with riding coordinates:
 N4C(H4CA,H4CB), N1C(H1CA,H1CB)
1.e Aromatic/amide H refined with riding coordinates:
 O5(H5), O10(H10), C3(H3), C9(H9), C24(H24), C18(H18), C23(H23), C4(H4),
 C8(H8), C19(H19)
1.f Idealised Me refined as rotating group:
 C6C(H6CA,H6CB,H6CC), C3C(H3CA,H3CB,H3CC), C5C(H5CA,H5CB,H5CC), C2C(H2CA,H2CB,
 H2CC)
;
_olex2_submission_special_instructions 'No special instructions were received'

loop_
_space_group_symop_operation_xyz
'x, y, z'
'-x, -y, -z'

loop_
_atom_site_label
_atom_site_type_symbol
_atom_site_fract_x
_atom_site_fract_y
_atom_site_fract_z
_atom_site_U_iso_or_equiv
_atom_site_adp_type
_atom_site_occupancy
_atom_site_site_symmetry_order
_atom_site_calc_flag
_atom_site_refinement_flags_posn
_atom_site_refinement_flags_adp
_atom_site_refinement_flags_occupancy
_atom_site_disorder_assembly
_atom_site_disorder_group
Zn1 Zn 0.4317(2) 0.29375(10) 0.75269(10) 0.0411(5) Uani 1 1 d . . . . .
Zn2 Zn 0.1150(2) 0.42278(10) 0.75422(10) 0.0415(5) Uani 1 1 d . . . . .
Zn4 Zn 0.4614(2) 0.94987(10) 0.84011(10) 0.0422(5) Uani 1 1 d . . . . .
Zn3 Zn 0.1219(2) 0.84291(10) 0.84219(10) 0.0424(5) Uani 1 1 d . . . . .
O11 O 0.2420(11) -0.0060(5) 0.2430(5) 0.044(2) Uani 1 1 d . . . . .
O12 O 0.1932(11) 0.2858(5) 0.2447(4) 0.045(2) Uani 1 1 d . . . . .
O8 O 0.4385(10) 0.8748(5) 0.7307(5) 0.044(2) Uani 1 1 d . . . . .
O9 O 0.4386(11) 0.7405(6) 0.7508(5) 0.044(2) Uani 1 1 d . . . . .
O14 O 0.1603(12) 0.8179(6) 0.3454(5) 0.050(2) Uani 1 1 d . . . . .
O5 O 0.2776(10) 0.3754(5) 0.8013(5) 0.042(2) Uani 1 1 d . . . . .
H5 H 0.280543 0.395556 0.855586 0.050 Uiso 1 1 calc R U . . .
O4 O 0.2916(11) 0.4576(6) 0.6450(5) 0.049(2) Uani 1 1 d . . . . .
O3 O 0.1106(11) 0.3536(6) 0.6439(5) 0.049(2) Uani 1 1 d . . . . .
O7 O 0.1164(12) 0.9712(6) 0.7485(5) 0.049(2) Uani 1 1 d . . . . .
O13 O 0.3202(11) 0.5429(6) 0.3456(5) 0.050(2) Uani 1 1 d . . . . .
O2 O 0.2338(11) 0.1622(6) 0.6450(5) 0.047(2) Uani 1 1 d . . . . .
O6 O 0.1209(10) 0.8209(5) 0.7307(5) 0.045(2) Uani 1 1 d . . . . .
O10 O 0.2995(11) 0.9161(6) 0.8921(5) 0.048(2) Uani 1 1 d . . . . .
H10 H 0.308320 0.937165 0.946423 0.058 Uiso 1 1 calc R U . . .
O1 O 0.4138(11) 0.2658(6) 0.6414(5) 0.048(2) Uani 1 1 d . . . . .
O1W O 0.2987(13) 0.4489(7) 0.9610(6) 0.061(3) Uani 1 1 d G . . . .
H1WA H 0.239420 0.430020 0.989230 0.091 Uiso 1 1 d G U . . .
H1WB H 0.391491 0.439790 0.975012 0.091 Uiso 1 1 d G U . . .
N14 N 0.3277(13) 0.0719(7) 0.1225(6) 0.041(3) Uani 1 1 d . . . . .
N20 N 0.2387(13) 0.6799(7) 0.3462(6) 0.041(3) Uani 1 1 d . . . . .
N17 N 0.2932(14) 0.6072(7) 0.1503(6) 0.041(3) Uani 1 1 d . . . . .
N16 N 0.1474(14) 0.5869(8) 0.1504(6) 0.046(3) Uani 1 1 d . . . . .
O3W O 0.4353(13) 0.6195(7) 0.9877(6) 0.060(3) Uani 1 1 d G . . . .
H3WA H 0.377796 0.582677 1.002063 0.090 Uiso 1 1 d G U . . .
H3WB H 0.436315 0.672015 1.025669 0.090 Uiso 1 1 d G U . . .
N3 N 0.1110(14) 0.6898(7) 0.8999(6) 0.048(3) Uani 1 1 d . . . . .
N13 N 0.2716(13) 0.0505(7) 0.0494(6) 0.040(3) Uani 1 1 d . . . . .
N2 N 0.1195(14) 0.7126(7) 0.8366(6) 0.048(3) Uani 1 1 d . . . . .
N11 N 0.0865(13) 0.1075(6) 0.1223(6) 0.043(3) Uani 1 1 d . . . . .
N6 N 0.4684(14) 1.0745(7) 0.8342(6) 0.048(3) Uani 1 1 d . . . . .
N18 N 0.3506(13) 0.6482(7) 0.2229(6) 0.044(3) Uani 1 1 d . . . . .
N12 N 0.1274(13) 0.0717(7) 0.0480(6) 0.042(3) Uani 1 1 d . . . . .
N19 N 0.2179(13) 0.1391(7) 0.2448(6) 0.047(3) Uani 1 1 d . . . . .
N15 N 0.1042(13) 0.6072(7) 0.2224(6) 0.045(3) Uani 1 1 d . . . . .
N5 N 0.1219(13) 0.6212(7) 0.7018(6) 0.048(3) Uani 1 1 d . . . . .
H5A H 0.176090 0.574976 0.674231 0.058 Uiso 1 1 d R U . . .
H5B H 0.131660 0.675266 0.696721 0.058 Uiso 1 1 d R U . . .
N7 N 0.4612(14) 1.1967(7) 0.8007(6) 0.047(3) Uani 1 1 d . . . . .
N10 N 0.4210(14) 1.0502(7) 0.7010(6) 0.047(3) Uani 1 1 d . . . . .
H10A H 0.410684 0.992173 0.697218 0.057 Uiso 1 1 d R U . . .
H10B H 0.335785 1.066857 0.683483 0.057 Uiso 1 1 d R U . . .
N4 N 0.1082(14) 0.6005(7) 0.8802(7) 0.050(3) Uani 1 1 d . . . . .
N1 N 0.1158(13) 0.5601(7) 0.8029(6) 0.044(3) Uani 1 1 d . . . . .
N9 N 0.5040(15) 1.1524(7) 0.8964(7) 0.055(3) Uani 1 1 d . . . . .
N4C N 0.5191(15) 0.6710(8) 0.8645(7) 0.059(3) Uani 1 1 d . . . . .
H4CA H 0.444206 0.664421 0.895032 0.070 Uiso 1 1 calc R U . . .
H4CB H 0.482042 0.706456 0.838564 0.070 Uiso 1 1 calc R U . . .
O2W O -0.0154(13) 0.6066(8) 1.0187(7) 0.076(3) Uani 1 1 d . . . . .
H2WA H 0.049151 0.608803 1.056050 0.114 Uiso 1 1 d R U . . .
H2WB H 0.042021 0.613443 0.983940 0.114 Uiso 1 1 d R U . . .
C25 C 0.1786(15) 0.8658(8) 0.6264(7) 0.039(3) Uani 1 1 d . . . . .
N8 N 0.5001(16) 1.2244(7) 0.8764(7) 0.062(3) Uani 1 1 d . . . . .
C17 C 0.3569(15) 0.7392(8) 0.6275(7) 0.039(3) Uani 1 1 d . . . . .
C13 C 0.2402(13) 0.0767(8) 0.2825(7) 0.040(3) Uani 1 1 d . . . . .
C15 C 0.2081(16) 0.1057(8) 0.1648(7) 0.039(3) Uani 1 1 d . . . . .
C10 C 0.2188(15) 0.3412(7) 0.5276(7) 0.035(3) Uani 1 1 d . . . . .
C3 C 0.2934(16) 0.0882(8) 0.4834(7) 0.041(3) Uani 1 1 d . . . . .
H3 H 0.314054 0.046571 0.509165 0.050 Uiso 1 1 calc R U . . .
C21 C 0.2537(15) 0.7514(7) 0.5076(7) 0.037(3) Uani 1 1 d . . . . .
C26 C 0.2633(15) 0.7857(7) 0.5878(7) 0.039(3) Uani 1 1 d . . . . .
C7 C 0.2066(16) 0.2689(8) 0.3664(7) 0.043(3) Uani 1 1 d . . . . .
C9 C 0.1955(15) 0.3934(8) 0.4821(7) 0.039(3) Uani 1 1 d . . . . .
H9 H 0.180629 0.457287 0.507728 0.046 Uiso 1 1 calc R U . . .
C2 C 0.2782(16) 0.1804(8) 0.5265(7) 0.043(3) Uani 1 1 d . . . . .
C5 C 0.2550(15) 0.1139(8) 0.3655(7) 0.038(3) Uani 1 1 d . . . . .
C30 C 0.2300(15) 0.6446(8) 0.2653(7) 0.036(3) Uani 1 1 d . . . . .
C20 C 0.3155(15) 0.6634(8) 0.4672(8) 0.042(3) Uani 1 1 d . . . . .
C24 C 0.1137(16) 0.9143(8) 0.5858(7) 0.044(3) Uani 1 1 d . . . . .
H24 H 0.063763 0.969630 0.612320 0.053 Uiso 1 1 calc R U . . .
C12 C 0.2073(16) 0.3906(8) 0.6112(8) 0.044(3) Uani 1 1 d . . . . .
C6 C 0.2349(15) 0.2080(8) 0.4067(7) 0.040(3) Uani 1 1 d . . . . .
C29 C 0.1893(16) 0.7719(8) 0.3828(8) 0.042(3) Uani 1 1 d . . . . .
C22 C 0.1871(14) 0.8030(8) 0.4660(7) 0.035(3) Uani 1 1 d . . . . .
C18 C 0.4136(15) 0.6547(8) 0.5862(8) 0.042(3) Uani 1 1 d . . . . .
H18 H 0.471852 0.622845 0.612219 0.051 Uiso 1 1 calc R U . . .
C23 C 0.1187(15) 0.8849(8) 0.5062(8) 0.044(3) Uani 1 1 d . . . . .
H23 H 0.075132 0.921098 0.479465 0.053 Uiso 1 1 calc R U . . .
C4 C 0.2797(15) 0.0538(8) 0.4039(7) 0.043(3) Uani 1 1 d . . . . .
H4 H 0.287221 -0.010294 0.376247 0.051 Uiso 1 1 calc R U . . .
C1 C 0.3077(18) 0.2013(8) 0.6138(9) 0.052(4) Uani 1 1 d . . . . .
C8 C 0.1916(16) 0.3629(8) 0.4051(8) 0.045(3) Uani 1 1 d . . . . .
H8 H 0.179062 0.404058 0.378127 0.054 Uiso 1 1 calc R U . . .
C19 C 0.3874(16) 0.6147(8) 0.5066(7) 0.045(3) Uani 1 1 d . . . . .
H19 H 0.419385 0.554001 0.479950 0.053 Uiso 1 1 calc R U . . .
C31 C 0.1214(16) 0.6298(8) 0.7762(8) 0.044(3) Uani 1 1 d . . . . .
C27 C 0.1290(12) 0.8927(9) 0.7082(8) 0.044(3) Uani 1 1 d . . . . .
C16 C 0.4244(12) 0.7833(8) 0.7105(8) 0.049(4) Uani 1 1 d . . . . .
C28 C 0.2917(16) 0.6215(8) 0.3835(8) 0.043(3) Uani 1 1 d . . . . .
C11 C 0.2465(15) 0.2439(8) 0.4886(7) 0.040(3) Uani 1 1 d . . . . .
N1C N 0.002(2) 0.8656(10) 1.1474(10) 0.092(5) Uani 1 1 d . . . . .
H1CA H 0.089996 0.863445 1.121858 0.111 Uiso 1 1 calc R U . . .
H1CB H -0.009681 0.924964 1.178529 0.111 Uiso 1 1 calc R U . . .
C32 C 0.4477(18) 1.1044(9) 0.7764(8) 0.051(4) Uani 1 1 d . . . . .
C6C C 0.550(2) 0.5801(9) 0.8093(9) 0.066(5) Uani 1 1 d . . . . .
H6CA H 0.465774 0.560178 0.769934 0.098 Uiso 1 1 calc R U . . .
H6CB H 0.557451 0.535779 0.835668 0.098 Uiso 1 1 calc R U . . .
H6CC H 0.646786 0.583322 0.785297 0.098 Uiso 1 1 calc R U . . .
O4W O 0.197(2) 0.8450(10) 1.0295(9) 0.128(6) Uani 1 1 d . . . . .
H4WA H 0.178141 0.813237 0.981224 0.191 Uiso 1 1 d R U . . .
H4WB H 0.278991 0.820857 1.041834 0.191 Uiso 1 1 d R U . . .
C3C C 0.013(4) 0.8103(14) 1.1896(11) 0.139(12) Uani 1 1 d . . . . .
H3CA H 0.035022 0.747645 1.156255 0.208 Uiso 1 1 calc R U . . .
H3CB H -0.084835 0.809306 1.213730 0.208 Uiso 1 1 calc R U . . .
H3CC H 0.095672 0.834242 1.229246 0.208 Uiso 1 1 calc R U . . .
C5C C 0.654(2) 0.7199(12) 0.9135(9) 0.075(5) Uani 1 1 d . . . . .
H5CA H 0.722144 0.743682 0.883726 0.112 Uiso 1 1 calc R U . . .
H5CB H 0.709433 0.677261 0.932164 0.112 Uiso 1 1 calc R U . . .
H5CC H 0.619439 0.771407 0.957094 0.112 Uiso 1 1 calc R U . . .
C2C C -0.132(3) 0.8328(16) 1.0921(14) 0.129(9) Uani 1 1 d . . . . .
H2CA H -0.096912 0.792809 1.042441 0.194 Uiso 1 1 calc R U . . .
H2CB H -0.182233 0.885836 1.086140 0.194 Uiso 1 1 calc R U . . .
H2CC H -0.204803 0.797998 1.111096 0.194 Uiso 1 1 calc R U . . .
C14 C 0.2041(14) 0.2362(8) 0.2838(7) 0.042(3) Uani 1 1 d . . . . .

loop_
_atom_site_aniso_label
_atom_site_aniso_U_11
_atom_site_aniso_U_22
_atom_site_aniso_U_33
_atom_site_aniso_U_23
_atom_site_aniso_U_13
_atom_site_aniso_U_12
Zn1 0.0564(12) 0.0265(8) 0.0400(10) 0.0111(7) 0.0043(8) 0.0042(7)
Zn2 0.0569(12) 0.0260(8) 0.0403(10) 0.0095(7) 0.0067(8) 0.0036(7)
Zn4 0.0622(12) 0.0258(8) 0.0374(10) 0.0096(7) 0.0042(8) 0.0038(8)
Zn3 0.0610(12) 0.0268(9) 0.0387(10) 0.0101(7) 0.0072(8) 0.0051(8)
O11 0.082(7) 0.018(4) 0.028(5) 0.000(4) 0.005(4) 0.011(4)
O12 0.095(7) 0.013(4) 0.025(4) 0.005(3) 0.003(4) 0.009(4)
O8 0.062(6) 0.031(5) 0.038(5) 0.011(4) 0.008(4) 0.003(4)
O9 0.061(6) 0.032(5) 0.044(5) 0.020(4) 0.003(4) 0.004(4)
O14 0.081(7) 0.032(5) 0.039(5) 0.014(4) 0.013(5) 0.007(5)
O5 0.055(6) 0.031(4) 0.036(5) 0.008(4) 0.006(4) 0.011(4)
O4 0.072(7) 0.033(5) 0.037(5) 0.008(4) -0.001(5) 0.000(5)
O3 0.062(7) 0.035(5) 0.049(6) 0.014(4) 0.000(5) 0.000(4)
O7 0.084(7) 0.027(5) 0.033(5) 0.007(4) 0.011(5) 0.008(4)
O13 0.068(7) 0.030(5) 0.048(6) 0.007(4) 0.011(5) 0.002(4)
O2 0.066(7) 0.035(5) 0.042(5) 0.017(4) 0.014(5) 0.004(4)
O6 0.058(6) 0.030(5) 0.043(5) 0.008(4) 0.008(4) 0.004(4)
O10 0.070(7) 0.038(5) 0.032(5) 0.006(4) 0.007(4) 0.001(4)
O1 0.060(6) 0.034(5) 0.051(6) 0.014(4) 0.007(5) 0.009(4)
O1W 0.083(8) 0.048(6) 0.047(6) 0.012(5) 0.000(6) -0.005(5)
N14 0.053(7) 0.033(6) 0.034(6) 0.007(5) 0.006(5) 0.002(5)
N20 0.056(7) 0.036(6) 0.026(6) 0.006(5) 0.007(5) 0.005(5)
N17 0.052(8) 0.032(6) 0.031(6) -0.001(5) 0.000(5) 0.005(5)
N16 0.050(8) 0.048(7) 0.037(7) 0.010(5) 0.015(5) 0.012(6)
O3W 0.069(7) 0.050(6) 0.057(7) 0.014(5) 0.015(5) -0.002(5)
N3 0.072(8) 0.028(6) 0.042(7) 0.010(5) 0.010(6) 0.009(5)
N13 0.056(8) 0.028(5) 0.029(6) 0.002(4) 0.000(5) 0.003(5)
N2 0.081(9) 0.022(5) 0.042(7) 0.011(5) 0.013(6) -0.004(5)
N11 0.060(8) 0.023(5) 0.037(6) 0.001(5) 0.008(6) 0.013(5)
N6 0.068(8) 0.029(6) 0.047(7) 0.015(5) 0.005(6) 0.005(5)
N18 0.048(7) 0.041(6) 0.039(6) 0.010(5) 0.003(5) 0.009(5)
N12 0.060(8) 0.029(5) 0.035(6) 0.010(5) 0.004(5) 0.011(5)
N19 0.058(8) 0.025(5) 0.047(7) 0.001(5) 0.006(6) 0.001(5)
N15 0.043(7) 0.034(6) 0.045(7) -0.001(5) -0.004(6) 0.003(5)
N5 0.068(8) 0.035(6) 0.044(7) 0.016(5) 0.013(6) 0.006(5)
N7 0.071(8) 0.024(5) 0.038(7) 0.002(5) -0.001(6) -0.004(5)
N10 0.068(8) 0.028(6) 0.042(7) 0.008(5) -0.002(6) 0.007(5)
N4 0.067(8) 0.035(6) 0.054(8) 0.021(6) 0.014(6) 0.010(6)
N1 0.058(8) 0.034(6) 0.044(7) 0.020(5) 0.009(6) 0.009(5)
N9 0.086(9) 0.028(6) 0.046(7) 0.005(5) 0.009(6) 0.012(6)
N4C 0.084(10) 0.042(7) 0.059(8) 0.028(6) 0.015(7) 0.007(6)
O2W 0.073(8) 0.090(8) 0.073(8) 0.039(7) 0.011(6) 0.011(6)
C25 0.056(9) 0.022(6) 0.036(7) 0.006(5) 0.004(6) -0.002(6)
N8 0.094(10) 0.029(6) 0.058(8) 0.011(6) 0.004(7) 0.002(6)
C17 0.054(9) 0.020(6) 0.043(8) 0.010(6) 0.006(6) 0.003(6)
C13 0.048(8) 0.030(7) 0.047(8) 0.020(6) 0.005(6) 0.008(6)
C15 0.055(9) 0.023(6) 0.034(7) 0.005(5) -0.004(7) -0.007(6)
C10 0.057(8) 0.012(5) 0.030(6) 0.000(5) 0.011(6) 0.009(5)
C3 0.060(9) 0.031(6) 0.033(7) 0.012(6) -0.002(6) -0.002(6)
C21 0.059(9) 0.015(5) 0.031(7) 0.001(5) 0.001(6) -0.004(5)
C26 0.053(9) 0.014(5) 0.039(7) -0.002(5) 0.004(6) -0.013(5)
C7 0.070(10) 0.024(6) 0.031(7) 0.005(5) 0.007(6) 0.004(6)
C9 0.055(9) 0.021(6) 0.043(8) 0.014(6) 0.010(6) 0.006(6)
C2 0.052(9) 0.029(7) 0.041(8) 0.006(6) 0.000(6) -0.008(6)
C5 0.051(8) 0.029(6) 0.035(7) 0.014(6) 0.005(6) 0.006(6)
C30 0.050(8) 0.023(6) 0.039(7) 0.014(5) 0.015(7) 0.002(6)
C20 0.049(9) 0.028(6) 0.050(8) 0.014(6) 0.000(7) -0.004(6)
C24 0.068(10) 0.028(6) 0.032(7) 0.003(6) 0.004(7) 0.008(6)
C12 0.051(9) 0.034(7) 0.047(8) 0.017(7) -0.003(7) 0.009(7)
C6 0.053(9) 0.029(6) 0.041(8) 0.016(6) 0.000(6) -0.002(6)
C29 0.058(9) 0.032(7) 0.041(8) 0.018(6) 0.009(6) 0.000(6)
C22 0.043(8) 0.028(6) 0.034(7) 0.010(5) 0.003(6) -0.006(5)
C18 0.050(9) 0.027(6) 0.048(8) 0.013(6) 0.004(7) -0.005(6)
C23 0.052(9) 0.022(6) 0.056(9) 0.011(6) 0.009(7) 0.000(6)
C4 0.053(9) 0.024(6) 0.043(8) 0.002(6) 0.000(6) -0.004(6)
C1 0.057(10) 0.023(7) 0.062(10) -0.002(7) 0.011(8) 0.011(7)
C8 0.065(10) 0.033(7) 0.041(8) 0.017(6) 0.003(7) 0.004(6)
C19 0.069(10) 0.012(5) 0.041(8) -0.003(5) -0.001(7) 0.000(6)
C31 0.052(9) 0.030(7) 0.047(8) 0.008(6) 0.006(7) 0.005(6)
C27 0.042(8) 0.032(7) 0.051(8) 0.006(7) 0.005(6) 0.006(6)
C16 0.067(10) 0.028(7) 0.046(8) 0.006(6) 0.016(7) -0.008(6)
C28 0.060(9) 0.028(7) 0.043(8) 0.015(6) 0.007(7) 0.008(6)
C11 0.051(8) 0.028(6) 0.041(8) 0.011(6) 0.007(6) 0.011(6)
N1C 0.109(14) 0.057(9) 0.093(12) 0.006(9) 0.008(11) -0.004(9)
C32 0.068(10) 0.035(7) 0.050(9) 0.015(7) 0.001(7) 0.006(7)
C6C 0.083(12) 0.037(8) 0.059(10) -0.005(7) -0.008(9) 0.018(8)
O4W 0.166(16) 0.082(10) 0.121(13) 0.021(9) -0.012(11) 0.013(10)
C3C 0.30(4) 0.086(14) 0.064(13) 0.061(12) 0.048(17) 0.085(19)
C5C 0.112(15) 0.066(11) 0.044(9) 0.019(8) -0.010(10) -0.027(10)
C2C 0.18(3) 0.084(16) 0.100(18) 0.006(14) -0.012(18) 0.036(17)
C14 0.060(9) 0.028(6) 0.042(8) 0.015(6) 0.002(7) 0.004(6)

loop_
_atom_type_symbol
_atom_type_description
_atom_type_scat_dispersion_real
_atom_type_scat_dispersion_imag
_atom_type_scat_source
C C 0.0181 0.0091 'International Tables Vol C Tables 4.2.6.8 and 6.1.1.4'
H H 0.0000 0.0000 'International Tables Vol C Tables 4.2.6.8 and 6.1.1.4'
N N 0.0311 0.0180 'International Tables Vol C Tables 4.2.6.8 and 6.1.1.4'
O O 0.0492 0.0322 'International Tables Vol C Tables 4.2.6.8 and 6.1.1.4'
Zn Zn -1.5491 0.6778 'International Tables Vol C Tables 4.2.6.8 and 6.1.1.4'

loop_
_geom_angle_atom_site_label_1
_geom_angle_atom_site_label_2
_geom_angle_atom_site_label_3
_geom_angle
_geom_angle_site_symmetry_1
_geom_angle_site_symmetry_3
_geom_angle_publ_flag
O5 Zn1 O1 109.9(4) . . ?
O5 Zn1 N18 113.6(4) . 2_666 ?
O5 Zn1 N7 110.9(4) . 1_545 ?
O1 Zn1 N18 100.4(4) . 2_666 ?
O1 Zn1 N7 123.6(4) . 1_545 ?
N7 Zn1 N18 97.2(4) 1_545 2_666 ?
O5 Zn2 O3 107.5(4) . . ?
O5 Zn2 N15 115.2(4) . 2_566 ?
O5 Zn2 N1 109.7(4) . . ?
O3 Zn2 N15 100.0(4) . 2_566 ?
O3 Zn2 N1 125.2(4) . . ?
N1 Zn2 N15 98.8(4) . 2_566 ?
O8 Zn4 N14 107.1(4) . 2_666 ?
O8 Zn4 N6 99.9(4) . . ?
O10 Zn4 O8 109.0(4) . . ?
O10 Zn4 N14 113.0(4) . 2_666 ?
O10 Zn4 N6 119.3(4) . . ?
N6 Zn4 N14 107.3(5) . 2_666 ?
O6 Zn3 N11 106.4(4) . 2_566 ?
O10 Zn3 O6 109.5(4) . . ?
O10 Zn3 N2 115.7(4) . . ?
O10 Zn3 N11 117.6(4) . 2_566 ?
N2 Zn3 O6 98.7(4) . . ?
N2 Zn3 N11 106.9(5) . 2_566 ?
C16 O8 Zn4 118.3(8) . . ?
Zn1 O5 Zn2 128.1(5) . . ?
Zn1 O5 H5 116.0 . . ?
Zn2 O5 H5 116.0 . . ?
C12 O3 Zn2 110.5(8) . . ?
C27 O6 Zn3 118.9(8) . . ?
Zn4 O10 H10 117.9 . . ?
Zn3 O10 Zn4 124.2(5) . . ?
Zn3 O10 H10 117.9 . . ?
C1 O1 Zn1 106.9(9) . . ?
H1WA O1W H1WB 104.5 . . ?
N13 N14 Zn4 128.5(8) . 2_666 ?
C15 N14 Zn4 127.3(9) . 2_666 ?
C15 N14 N13 104.1(11) . . ?
C30 N20 C29 116.8(10) . . ?
C28 N20 C30 117.5(10) . . ?
C28 N20 C29 125.7(10) . . ?
N16 N17 N18 109.8(10) . . ?
N17 N16 N15 110.2(11) . . ?
H3WA O3W H3WB 104.6 . . ?
N4 N3 N2 109.5(10) . . ?
N12 N13 N14 110.7(10) . . ?
N3 N2 Zn3 122.0(8) . . ?
N3 N2 C31 105.3(10) . . ?
C31 N2 Zn3 132.7(9) . . ?
N12 N11 Zn3 125.7(9) . 2_566 ?
C15 N11 Zn3 127.5(9) . 2_566 ?
C15 N11 N12 106.7(11) . . ?
N9 N6 Zn4 122.7(9) . . ?
C32 N6 Zn4 132.6(9) . . ?
C32 N6 N9 104.6(10) . . ?
N17 N18 Zn1 121.9(9) . 2_666 ?
N17 N18 C30 103.4(11) . . ?
C30 N18 Zn1 134.5(9) . 2_666 ?
N13 N12 N11 106.9(10) . . ?
C13 N19 C14 123.4(11) . . ?
C15 N19 C13 118.8(10) . . ?
C15 N19 C14 117.8(11) . . ?
N16 N15 Zn2 121.7(9) . 2_566 ?
C30 N15 Zn2 134.0(9) . 2_566 ?
C30 N15 N16 104.2(11) . . ?
H5A N5 H5B 120.0 . . ?
C31 N5 H5A 113.0 . . ?
C31 N5 H5B 111.4 . . ?
N8 N7 Zn1 118.7(8) . 1_565 ?
C32 N7 Zn1 135.8(10) . 1_565 ?
C32 N7 N8 105.5(11) . . ?
H10A N10 H10B 109.5 . . ?
C32 N10 H10A 109.1 . . ?
C32 N10 H10B 109.1 . . ?
N3 N4 N1 110.1(10) . . ?
N4 N1 Zn2 120.0(7) . . ?
C31 N1 Zn2 134.3(9) . . ?
C31 N1 N4 105.7(10) . . ?
N8 N9 N6 109.8(11) . . ?
H4CA N4C H4CB 107.6 . . ?
C6C N4C H4CA 108.6 . . ?
C6C N4C H4CB 108.6 . . ?
C6C N4C C5C 114.6(13) . . ?
C5C N4C H4CA 108.6 . . ?
C5C N4C H4CB 108.6 . . ?
H2WA O2W H2WB 104.5 . . ?
C26 C25 C27 124.6(11) . . ?
C24 C25 C26 119.8(12) . . ?
C24 C25 C27 114.7(11) . . ?
N9 N8 N7 108.8(10) . . ?
C26 C17 C16 125.2(10) . . ?
C18 C17 C26 118.9(12) . . ?
C18 C17 C16 115.0(11) . . ?
O11 C13 N19 117.7(11) . . ?
O11 C13 C5 124.9(11) . . ?
N19 C13 C5 117.4(10) . . ?
N14 C15 N19 122.8(12) . . ?
N11 C15 N14 111.6(11) . . ?
N11 C15 N19 125.5(13) . . ?
C9 C10 C12 115.8(9) . . ?
C9 C10 C11 116.8(11) . . ?
C11 C10 C12 127.4(11) . . ?
C2 C3 H3 118.6 . . ?
C2 C3 C4 122.8(12) . . ?
C4 C3 H3 118.6 . . ?
C26 C21 C20 119.2(11) . . ?
C26 C21 C22 121.2(10) . . ?
C22 C21 C20 119.6(11) . . ?
C25 C26 C17 123.3(11) . . ?
C21 C26 C25 117.7(12) . . ?
C21 C26 C17 119.0(11) . . ?
C6 C7 C14 120.9(10) . . ?
C8 C7 C6 121.2(11) . . ?
C8 C7 C14 117.7(11) . . ?
C10 C9 H9 116.7 . . ?
C8 C9 C10 126.5(11) . . ?
C8 C9 H9 116.7 . . ?
C3 C2 C1 112.4(11) . . ?
C3 C2 C11 119.3(12) . . ?
C11 C2 C1 128.3(10) . . ?
C6 C5 C13 121.3(11) . . ?
C4 C5 C13 118.4(11) . . ?
C4 C5 C6 120.2(11) . . ?
N18 C30 N20 122.9(12) . . ?
N15 C30 N20 124.8(11) . . ?
N15 C30 N18 112.3(11) . . ?
C21 C20 C28 120.0(11) . . ?
C19 C20 C21 120.4(12) . . ?
C19 C20 C28 119.4(11) . . ?
C25 C24 H24 119.2 . . ?
C25 C24 C23 121.7(12) . . ?
C23 C24 H24 119.2 . . ?
O4 C12 O3 124.5(13) . . ?
O4 C12 C10 120.2(13) . . ?
O3 C12 C10 115.2(11) . . ?
C7 C6 C11 119.4(11) . . ?
C5 C6 C7 119.6(11) . . ?
C5 C6 C11 121.0(11) . . ?
O14 C29 N20 119.5(12) . . ?
O14 C29 C22 125.1(11) . . ?
N20 C29 C22 115.3(11) . . ?
C21 C22 C29 121.6(11) . . ?
C23 C22 C21 118.5(11) . . ?
C23 C22 C29 119.9(12) . . ?
C17 C18 H18 119.2 . . ?
C17 C18 C19 121.6(13) . . ?
C19 C18 H18 119.2 . . ?
C24 C23 H23 119.9 . . ?
C22 C23 C24 120.2(12) . . ?
C22 C23 H23 119.9 . . ?
C3 C4 H4 120.4 . . ?
C5 C4 C3 119.2(11) . . ?
C5 C4 H4 120.4 . . ?
O2 C1 O1 129.9(15) . . ?
O2 C1 C2 120.1(13) . . ?
O1 C1 C2 109.9(12) . . ?
C7 C8 H8 121.2 . . ?
C9 C8 C7 117.7(12) . . ?
C9 C8 H8 121.2 . . ?
C20 C19 C18 119.9(11) . . ?
C20 C19 H19 120.0 . . ?
C18 C19 H19 120.0 . . ?
N5 C31 N2 124.7(11) . . ?
N1 C31 N2 109.4(12) . . ?
N1 C31 N5 125.9(11) . . ?
O7 C27 O6 125.3(13) . . ?
O7 C27 C25 122.3(12) . . ?
O6 C27 C25 111.9(10) . . ?
O8 C16 C17 110.4(11) . . ?
O9 C16 O8 126.9(13) . . ?
O9 C16 C17 121.8(11) . . ?
O13 C28 N20 119.0(12) . . ?
O13 C28 C20 124.9(12) . . ?
N20 C28 C20 116.1(10) . . ?
C2 C11 C10 124.5(11) . . ?
C2 C11 C6 117.4(11) . . ?
C6 C11 C10 118.1(11) . . ?
H1CA N1C H1CB 108.4 . . ?
C3C N1C H1CA 110.0 . . ?
C3C N1C H1CB 110.0 . . ?
C3C N1C C2C 109(2) . . ?
C2C N1C H1CA 110.0 . . ?
C2C N1C H1CB 110.0 . . ?
N6 C32 N7 111.1(12) . . ?
N6 C32 N10 125.9(12) . . ?
N7 C32 N10 123.0(13) . . ?
N4C C6C H6CA 109.5 . . ?
N4C C6C H6CB 109.5 . . ?
N4C C6C H6CC 109.5 . . ?
H6CA C6C H6CB 109.5 . . ?
H6CA C6C H6CC 109.5 . . ?
H6CB C6C H6CC 109.5 . . ?
H4WA O4W H4WB 104.5 . . ?
N1C C3C H3CA 109.5 . . ?
N1C C3C H3CB 109.5 . . ?
N1C C3C H3CC 109.5 . . ?
H3CA C3C H3CB 109.5 . . ?
H3CA C3C H3CC 109.5 . . ?
H3CB C3C H3CC 109.5 . . ?
N4C C5C H5CA 109.5 . . ?
N4C C5C H5CB 109.5 . . ?
N4C C5C H5CC 109.5 . . ?
H5CA C5C H5CB 109.5 . . ?
H5CA C5C H5CC 109.5 . . ?
H5CB C5C H5CC 109.5 . . ?
N1C C2C H2CA 109.5 . . ?
N1C C2C H2CB 109.5 . . ?
N1C C2C H2CC 109.5 . . ?
H2CA C2C H2CB 109.5 . . ?
H2CA C2C H2CC 109.5 . . ?
H2CB C2C H2CC 109.5 . . ?
O12 C14 N19 117.9(11) . . ?
O12 C14 C7 125.0(11) . . ?
N19 C14 C7 117.1(11) . . ?

loop_
_geom_bond_atom_site_label_1
_geom_bond_atom_site_label_2
_geom_bond_distance
_geom_bond_site_symmetry_2
_geom_bond_publ_flag
Zn1 O5 1.894(8) . ?
Zn1 O1 1.970(9) . ?
Zn1 N18 2.044(12) 2_666 ?
Zn1 N7 2.024(11) 1_545 ?
Zn2 O5 1.931(8) . ?
Zn2 O3 1.958(9) . ?
Zn2 N15 2.054(12) 2_566 ?
Zn2 N1 1.998(10) . ?
Zn4 O8 1.963(9) . ?
Zn4 O10 1.908(9) . ?
Zn4 N14 2.017(11) 2_666 ?
Zn4 N6 1.975(10) . ?
Zn3 O6 1.990(9) . ?
Zn3 O10 1.901(9) . ?
Zn3 N2 1.987(10) . ?
Zn3 N11 2.029(11) 2_566 ?
O11 C13 1.234(14) . ?
O12 C14 1.239(14) . ?
O8 C16 1.336(14) . ?
O9 C16 1.172(15) . ?
O14 C29 1.189(14) . ?
O5 H5 0.9500 . ?
O4 C12 1.218(15) . ?
O3 C12 1.296(16) . ?
O7 C27 1.193(14) . ?
O13 C28 1.211(14) . ?
O2 C1 1.176(16) . ?
O6 C27 1.325(15) . ?
O10 H10 0.9500 . ?
O1 C1 1.296(17) . ?
O1W H1WA 0.8699 . ?
O1W H1WB 0.8697 . ?
N14 N13 1.356(14) . ?
N14 C15 1.334(16) . ?
N20 C30 1.414(15) . ?
N20 C29 1.431(16) . ?
N20 C28 1.401(15) . ?
N17 N16 1.301(15) . ?
N17 N18 1.348(14) . ?
N16 N15 1.342(14) . ?
O3W H3WA 0.8694 . ?
O3W H3WB 0.8701 . ?
N3 N2 1.356(14) . ?
N3 N4 1.300(14) . ?
N13 N12 1.307(14) . ?
N2 C31 1.378(16) . ?
N11 N12 1.367(14) . ?
N11 C15 1.306(16) . ?
N6 N9 1.368(15) . ?
N6 C32 1.327(17) . ?
N18 C30 1.351(16) . ?
N19 C13 1.399(15) . ?
N19 C15 1.398(16) . ?
N19 C14 1.433(15) . ?
N15 C30 1.325(16) . ?
N5 H5A 0.8801 . ?
N5 H5B 0.8799 . ?
N5 C31 1.350(16) . ?
N7 N8 1.354(16) . ?
N7 C32 1.341(16) . ?
N10 H10A 0.8802 . ?
N10 H10B 0.8802 . ?
N10 C32 1.370(17) . ?
N4 N1 1.362(15) . ?
N1 C31 1.344(16) . ?
N9 N8 1.299(15) . ?
N4C H4CA 0.9100 . ?
N4C H4CB 0.9100 . ?
N4C C6C 1.460(17) . ?
N4C C5C 1.48(2) . ?
O2W H2WA 0.8697 . ?
O2W H2WB 0.8696 . ?
C25 C26 1.433(17) . ?
C25 C24 1.362(17) . ?
C25 C27 1.521(18) . ?
C17 C26 1.447(17) . ?
C17 C18 1.378(17) . ?
C17 C16 1.545(18) . ?
C13 C5 1.451(17) . ?
C10 C9 1.380(16) . ?
C10 C12 1.486(17) . ?
C10 C11 1.455(15) . ?
C3 H3 0.9500 . ?
C3 C2 1.383(17) . ?
C3 C4 1.390(17) . ?
C21 C26 1.400(17) . ?
C21 C20 1.434(17) . ?
C21 C22 1.419(17) . ?
C7 C6 1.423(17) . ?
C7 C8 1.391(17) . ?
C7 C14 1.444(17) . ?
C9 H9 0.9500 . ?
C9 C8 1.347(17) . ?
C2 C1 1.56(2) . ?
C2 C11 1.429(17) . ?
C5 C6 1.406(17) . ?
C5 C4 1.379(17) . ?
C20 C19 1.374(17) . ?
C20 C28 1.470(18) . ?
C24 H24 0.9500 . ?
C24 C23 1.398(18) . ?
C6 C11 1.432(17) . ?
C29 C22 1.457(17) . ?
C22 C23 1.388(17) . ?
C18 H18 0.9500 . ?
C18 C19 1.402(18) . ?
C23 H23 0.9500 . ?
C4 H4 0.9500 . ?
C8 H8 0.9500 . ?
C19 H19 0.9500 . ?
N1C H1CA 0.9100 . ?
N1C H1CB 0.9100 . ?
N1C C3C 1.36(2) . ?
N1C C2C 1.48(3) . ?
C6C H6CA 0.9800 . ?
C6C H6CB 0.9800 . ?
C6C H6CC 0.9800 . ?
O4W H4WA 0.8698 . ?
O4W H4WB 0.8705 . ?
C3C H3CA 0.9800 . ?
C3C H3CB 0.9800 . ?
C3C H3CC 0.9800 . ?
C5C H5CA 0.9800 . ?
C5C H5CB 0.9800 . ?
C5C H5CC 0.9800 . ?
C2C H2CA 0.9800 . ?
C2C H2CB 0.9800 . ?
C2C H2CC 0.9800 . ?

loop_
_geom_torsion_atom_site_label_1
_geom_torsion_atom_site_label_2
_geom_torsion_atom_site_label_3
_geom_torsion_atom_site_label_4
_geom_torsion
_geom_torsion_site_symmetry_1
_geom_torsion_site_symmetry_2
_geom_torsion_site_symmetry_3
_geom_torsion_site_symmetry_4
_geom_torsion_publ_flag
Zn1 O1 C1 O2 -1.5(17) . . . . ?
Zn1 O1 C1 C2 175.8(8) . . . . ?
Zn1 N18 C30 N20 -5.6(18) 2_666 . . . ?
Zn1 N18 C30 N15 172.6(9) 2_666 . . . ?
Zn1 N7 N8 N9 176.1(10) 1_565 . . . ?
Zn1 N7 C32 N6 -174.5(10) 1_565 . . . ?
Zn1 N7 C32 N10 7(2) 1_565 . . . ?
Zn2 O3 C12 O4 1.7(15) . . . . ?
Zn2 O3 C12 C10 177.4(8) . . . . ?
Zn2 N15 C30 N20 -3.5(19) 2_566 . . . ?
Zn2 N15 C30 N18 178.4(8) 2_566 . . . ?
Zn2 N1 C31 N2 -179.7(10) . . . . ?
Zn2 N1 C31 N5 3(2) . . . . ?
Zn4 O8 C16 O9 -7.9(15) . . . . ?
Zn4 O8 C16 C17 161.9(8) . . . . ?
Zn4 N14 N13 N12 177.2(8) 2_666 . . . ?
Zn4 N14 C15 N11 -177.5(8) 2_666 . . . ?
Zn4 N14 C15 N19 5.7(16) 2_666 . . . ?
Zn4 N6 N9 N8 -180.0(10) . . . . ?
Zn4 N6 C32 N7 178.8(10) . . . . ?
Zn4 N6 C32 N10 -3(2) . . . . ?
Zn3 O6 C27 O7 -10.6(15) . . . . ?
Zn3 O6 C27 C25 161.5(8) . . . . ?
Zn3 N2 C31 N5 -2(2) . . . . ?
Zn3 N2 C31 N1 -179.0(10) . . . . ?
Zn3 N11 N12 N13 178.0(8) 2_566 . . . ?
Zn3 N11 C15 N14 -177.2(8) 2_566 . . . ?
Zn3 N11 C15 N19 -0.5(18) 2_566 . . . ?
O11 C13 C5 C6 -172.9(12) . . . . ?
O11 C13 C5 C4 3(2) . . . . ?
O14 C29 C22 C21 -166.5(13) . . . . ?
O14 C29 C22 C23 14(2) . . . . ?
O1 Zn1 O5 Zn2 3.3(7) . . . . ?
N14 N13 N12 N11 -0.5(12) . . . . ?
N20 C29 C22 C21 10.1(18) . . . . ?
N20 C29 C22 C23 -169.9(12) . . . . ?
N17 N16 N15 Zn2 -176.1(8) . . . 2_566 ?
N17 N16 N15 C30 2.8(13) . . . . ?
N17 N18 C30 N20 179.7(10) . . . . ?
N17 N18 C30 N15 -2.2(13) . . . . ?
N16 N17 N18 Zn1 -171.7(8) . . . 2_666 ?
N16 N17 N18 C30 4.0(13) . . . . ?
N16 N15 C30 N20 177.8(10) . . . . ?
N16 N15 C30 N18 -0.3(13) . . . . ?
N3 N2 C31 N5 176.7(13) . . . . ?
N3 N2 C31 N1 -0.6(15) . . . . ?
N3 N4 N1 Zn2 179.7(9) . . . . ?
N3 N4 N1 C31 -0.7(15) . . . . ?
N13 N14 C15 N11 -1.2(13) . . . . ?
N13 N14 C15 N19 -178.0(10) . . . . ?
N2 N3 N4 N1 0.4(15) . . . . ?
N6 N9 N8 N7 0.3(16) . . . . ?
N18 Zn1 O5 Zn2 114.9(6) 2_666 . . . ?
N18 N17 N16 N15 -4.4(14) . . . . ?
N12 N11 C15 N14 0.9(13) . . . . ?
N12 N11 C15 N19 177.6(10) . . . . ?
N19 C13 C5 C6 5.3(18) . . . . ?
N19 C13 C5 C4 -178.9(12) . . . . ?
N7 Zn1 O5 Zn2 -136.9(6) 1_545 . . . ?
N4 N3 N2 Zn3 178.7(9) . . . . ?
N4 N3 N2 C31 0.2(15) . . . . ?
N4 N1 C31 N2 0.8(15) . . . . ?
N4 N1 C31 N5 -176.4(13) . . . . ?
N9 N6 C32 N7 -3.1(17) . . . . ?
N9 N6 C32 N10 174.9(14) . . . . ?
C25 C24 C23 C22 2(2) . . . . ?
N8 N7 C32 N6 3.3(17) . . . . ?
N8 N7 C32 N10 -174.8(14) . . . . ?
C17 C18 C19 C20 6(2) . . . . ?
C13 N19 C15 N14 -68.6(16) . . . . ?
C13 N19 C15 N11 115.0(14) . . . . ?
C13 N19 C14 O12 176.1(11) . . . . ?
C13 N19 C14 C7 -2.9(18) . . . . ?
C13 C5 C6 C7 -3(2) . . . . ?
C13 C5 C6 C11 178.7(12) . . . . ?
C13 C5 C4 C3 -179.7(12) . . . . ?
C15 N14 N13 N12 1.0(12) . . . . ?
C15 N11 N12 N13 -0.2(12) . . . . ?
C15 N19 C13 O11 -3.7(17) . . . . ?
C15 N19 C13 C5 178.0(11) . . . . ?
C15 N19 C14 O12 -4.1(17) . . . . ?
C15 N19 C14 C7 176.9(12) . . . . ?
C10 C9 C8 C7 3(2) . . . . ?
C3 C2 C1 O2 -57.4(17) . . . . ?
C3 C2 C1 O1 125.0(12) . . . . ?
C3 C2 C11 C10 176.1(13) . . . . ?
C3 C2 C11 C6 -1.2(19) . . . . ?
C21 C20 C19 C18 -6(2) . . . . ?
C21 C20 C28 O13 -169.2(13) . . . . ?
C21 C20 C28 N20 13.8(18) . . . . ?
C21 C22 C23 C24 -1.1(18) . . . . ?
C26 C25 C24 C23 4(2) . . . . ?
C26 C25 C27 O7 149.2(12) . . . . ?
C26 C25 C27 O6 -23.2(16) . . . . ?
C26 C17 C18 C19 2.3(19) . . . . ?
C26 C17 C16 O8 -24.3(16) . . . . ?
C26 C17 C16 O9 146.1(12) . . . . ?
C26 C21 C20 C19 -1.9(19) . . . . ?
C26 C21 C20 C28 173.3(12) . . . . ?
C26 C21 C22 C29 174.2(12) . . . . ?
C26 C21 C22 C23 -5.8(18) . . . . ?
C7 C6 C11 C10 3.9(19) . . . . ?
C7 C6 C11 C2 -178.7(13) . . . . ?
C9 C10 C12 O4 -58.8(17) . . . . ?
C9 C10 C12 O3 125.3(12) . . . . ?
C9 C10 C11 C2 177.7(13) . . . . ?
C9 C10 C11 C6 -5.1(19) . . . . ?
C2 C3 C4 C5 2(2) . . . . ?
C5 C6 C11 C10 -177.8(12) . . . . ?
C5 C6 C11 C2 -0.4(19) . . . . ?
C30 N20 C29 O14 -8.4(19) . . . . ?
C30 N20 C29 C22 174.9(11) . . . . ?
C30 N20 C28 O13 -3.6(19) . . . . ?
C30 N20 C28 C20 173.5(11) . . . . ?
C20 C21 C26 C25 -169.8(12) . . . . ?
C20 C21 C26 C17 10.0(17) . . . . ?
C20 C21 C22 C29 -4.3(19) . . . . ?
C20 C21 C22 C23 175.7(12) . . . . ?
C24 C25 C26 C17 169.4(12) . . . . ?
C24 C25 C26 C21 -10.8(18) . . . . ?
C24 C25 C27 O7 -41.9(17) . . . . ?
C24 C25 C27 O6 145.7(11) . . . . ?
C12 C10 C9 C8 -176.0(13) . . . . ?
C12 C10 C11 C2 -5(2) . . . . ?
C12 C10 C11 C6 172.6(13) . . . . ?
C6 C7 C8 C9 -4(2) . . . . ?
C6 C7 C14 O12 -173.7(13) . . . . ?
C6 C7 C14 N19 5.2(19) . . . . ?
C6 C5 C4 C3 -4(2) . . . . ?
C29 N20 C30 N18 95.0(14) . . . . ?
C29 N20 C30 N15 -82.9(15) . . . . ?
C29 N20 C28 O13 175.0(12) . . . . ?
C29 N20 C28 C20 -7.9(19) . . . . ?
C29 C22 C23 C24 178.8(12) . . . . ?
C22 C21 C26 C25 11.7(18) . . . . ?
C22 C21 C26 C17 -168.6(12) . . . . ?
C22 C21 C20 C19 176.6(12) . . . . ?
C22 C21 C20 C28 -8.1(19) . . . . ?
C18 C17 C26 C25 169.6(12) . . . . ?
C18 C17 C26 C21 -10.2(18) . . . . ?
C18 C17 C16 O8 144.5(11) . . . . ?
C18 C17 C16 O9 -45.1(16) . . . . ?
C4 C3 C2 C1 -176.9(12) . . . . ?
C4 C3 C2 C11 0(2) . . . . ?
C4 C5 C6 C7 -178.8(13) . . . . ?
C4 C5 C6 C11 3(2) . . . . ?
C1 C2 C11 C10 -7(2) . . . . ?
C1 C2 C11 C6 175.5(13) . . . . ?
C8 C7 C6 C5 -177.7(13) . . . . ?
C8 C7 C6 C11 1(2) . . . . ?
C8 C7 C14 O12 2(2) . . . . ?
C8 C7 C14 N19 -179.3(12) . . . . ?
C19 C20 C28 O13 6(2) . . . . ?
C19 C20 C28 N20 -170.9(12) . . . . ?
C27 C25 C26 C17 -22.3(19) . . . . ?
C27 C25 C26 C21 157.5(12) . . . . ?
C27 C25 C24 C23 -165.2(12) . . . . ?
C16 C17 C26 C25 -22.1(19) . . . . ?
C16 C17 C26 C21 158.2(12) . . . . ?
C16 C17 C18 C19 -167.2(12) . . . . ?
C28 N20 C30 N18 -86.2(14) . . . . ?
C28 N20 C30 N15 95.9(15) . . . . ?
C28 N20 C29 O14 173.0(13) . . . . ?
C28 N20 C29 C22 -3.8(19) . . . . ?
C28 C20 C19 C18 178.7(12) . . . . ?
C11 C10 C9 C8 2(2) . . . . ?
C11 C10 C12 O4 123.5(14) . . . . ?
C11 C10 C12 O3 -52.4(18) . . . . ?
C11 C2 C1 O2 125.8(14) . . . . ?
C11 C2 C1 O1 -51.8(18) . . . . ?
C32 N6 N9 N8 1.7(16) . . . . ?
C32 N7 N8 N9 -2.1(16) . . . . ?
C14 N19 C13 O11 176.1(11) . . . . ?
C14 N19 C13 C5 -2.2(18) . . . . ?
C14 N19 C15 N14 111.6(13) . . . . ?
C14 N19 C15 N11 -64.8(16) . . . . ?
C14 C7 C6 C5 -2(2) . . . . ?
C14 C7 C6 C11 176.0(12) . . . . ?
C14 C7 C8 C9 -179.4(12) . . . . ?
